data_7224858
loop_
_publ_author_name
'Chuang, Wan-Jung'
'Chen, Hsing-Yin'
'Chen, Wei-Ting'
'Chang, Heng Yi'
'Chiang, Michael, Y.'
'Hsu, Sodio C.N.'
'Chen, Hsuan-Ying'

_publ_section_title
;
 Steric and Chelating Ring Concerns on the L-Lactide Polymerization by
 Asymmetric \b-Diketiminato Zinc Complexes
;
_journal_name_full 'RSC Adv.'
_journal_paper_doi 10.1039/C6RA07453G
_journal_year 2016
_chemical_formula_moiety 'C50 H70 N6 Zn2'
_chemical_formula_sum 'C50 H70 N6 Zn2'
_chemical_formula_weight 885.86
_chemical_name_systematic
;
 ?
;
_space_group_IT_number 2
_symmetry_cell_setting triclinic
_symmetry_space_group_name_Hall '-P 1'
_symmetry_space_group_name_H-M 'P -1'
_atom_sites_solution_hydrogens geom
_atom_sites_solution_primary direct
_atom_sites_solution_secondary difmap
_audit_creation_method SHELXL-97
_audit_update_record
;
2015-11-03 deposited with the CCDC.
2016-04-05 downloaded from the CCDC.
;
_cell_angle_alpha 76.206(3)
_cell_angle_beta 88.607(3)
_cell_angle_gamma 63.321(3)
_cell_formula_units_Z 1
_cell_length_a 9.6519(7)
_cell_length_b 9.7012(7)
_cell_length_c 14.3904(11)
_cell_measurement_reflns_used 0
_cell_measurement_temperature 200(2)
_cell_measurement_theta_max 0
_cell_measurement_theta_min 0
_cell_volume 1163.94(15)
_computing_molecular_graphics 'Ortep-3 for Windows (Farrugia, 1997)'
_computing_publication_material 'WinGX publication routines (Farrugia, 1999)'
_computing_structure_refinement 'SHELXL-97 (Sheldrick, 1997)'
_computing_structure_solution 'SHELXS-86 (Sheldrick, 1986)'
_diffrn_ambient_temperature 200(2)
_diffrn_measured_fraction_theta_full 0.987
_diffrn_measured_fraction_theta_max 0.987
_diffrn_measurement_device_type 'NONIUS KappaCCD'
_diffrn_measurement_method '\w scans'
_diffrn_radiation_monochromator graphite
_diffrn_radiation_source 'fine-focus sealed tube'
_diffrn_radiation_type MoK\a
_diffrn_radiation_wavelength 0.71073
_diffrn_reflns_av_R_equivalents 0.0188
_diffrn_reflns_av_sigmaI/netI 0.0256
_diffrn_reflns_limit_h_max 11
_diffrn_reflns_limit_h_min -8
_diffrn_reflns_limit_k_max 11
_diffrn_reflns_limit_k_min -11
_diffrn_reflns_limit_l_max 16
_diffrn_reflns_limit_l_min -17
_diffrn_reflns_number 9718
_diffrn_reflns_theta_full 25.01
_diffrn_reflns_theta_max 25.01
_diffrn_reflns_theta_min 2.37
_diffrn_standards_decay_% 0
_exptl_absorpt_coefficient_mu 1.070
_exptl_absorpt_correction_T_max 0.7833
_exptl_absorpt_correction_T_min 0.7058
_exptl_absorpt_correction_type multi-scan
_exptl_crystal_colour colorless
_exptl_crystal_density_diffrn 1.264
_exptl_crystal_density_method 'not measured'
_exptl_crystal_description prism
_exptl_crystal_F_000 472
_exptl_crystal_size_max 0.35
_exptl_crystal_size_mid 0.31
_exptl_crystal_size_min 0.24
_refine_diff_density_max 0.653
_refine_diff_density_min -0.606
_refine_diff_density_rms 0.057
_refine_ls_extinction_method none
_refine_ls_goodness_of_fit_ref 1.037
_refine_ls_hydrogen_treatment constr
_refine_ls_matrix_type full
_refine_ls_number_parameters 262
_refine_ls_number_reflns 4053
_refine_ls_number_restraints 0
_refine_ls_restrained_S_all 1.037
_refine_ls_R_factor_all 0.0339
_refine_ls_R_factor_gt 0.0310
_refine_ls_shift/su_max 0.001
_refine_ls_shift/su_mean 0.000
_refine_ls_structure_factor_coef Fsqd
_refine_ls_weighting_details 'calc w=1/[\s^2^(Fo^2^)+(0.0428P)^2^+1.0527P] where P=(Fo^2^+2Fc^2^)/3'
_refine_ls_weighting_scheme calc
_refine_ls_wR_factor_gt 0.0824
_refine_ls_wR_factor_ref 0.0842
_reflns_number_gt 3762
_reflns_number_total 4053
_reflns_threshold_expression >2sigma(I)
_cod_data_source_file c6ra07453g2.cif
_cod_data_source_block 3
_cod_database_code 7224858

loop_
_symmetry_equiv_pos_as_xyz
'x, y, z'
'-x, -y, -z'

loop_
_atom_site_label
_atom_site_type_symbol
_atom_site_fract_x
_atom_site_fract_y
_atom_site_fract_z
_atom_site_U_iso_or_equiv
_atom_site_adp_type
_atom_site_occupancy
_atom_site_symmetry_multiplicity
_atom_site_calc_flag
_atom_site_refinement_flags
C1 C 0.7973(2) 0.8180(3) 0.83742(15) 0.0226(5) Uani 1 1 d .
C2 C 0.8390(3) 0.9280(3) 0.86146(16) 0.0265(5) Uani 1 1 d .
C3 C 0.9211(3) 1.0065(3) 0.79392(18) 0.0328(6) Uani 1 1 d .
H3 H 0.8897 1.0127 0.7267 0.039 Uiso 1 1 calc R
C4 C 1.0978(3) 0.9053(4) 0.8125(2) 0.0470(7) Uani 1 1 d .
H4A H 1.1487 0.9575 0.7680 0.070 Uiso 1 1 calc R
H4B H 1.1267 0.7996 0.8025 0.070 Uiso 1 1 calc R
H4C H 1.1313 0.8938 0.8788 0.070 Uiso 1 1 calc R
C5 C 0.8771(4) 1.1767(4) 0.8004(2) 0.0474(7) Uani 1 1 d .
H5A H 0.9333 1.2210 0.7552 0.071 Uiso 1 1 calc R
H5B H 0.9053 1.1743 0.8659 0.071 Uiso 1 1 calc R
H5C H 0.7647 1.2433 0.7841 0.071 Uiso 1 1 calc R
C6 C 0.8058(3) 0.9612(3) 0.95111(18) 0.0364(6) Uani 1 1 d .
H6 H 0.8350 1.0333 0.9690 0.044 Uiso 1 1 calc R
C7 C 0.7318(3) 0.8915(3) 1.01396(18) 0.0391(6) Uani 1 1 d .
H7 H 0.7098 0.9160 1.0744 0.047 Uiso 1 1 calc R
C8 C 0.6898(3) 0.7863(3) 0.98903(17) 0.0343(6) Uani 1 1 d .
H8 H 0.6376 0.7398 1.0324 0.041 Uiso 1 1 calc R
C9 C 0.7222(3) 0.7465(3) 0.90124(16) 0.0259(5) Uani 1 1 d .
C10 C 0.6714(3) 0.6317(3) 0.87581(18) 0.0327(6) Uani 1 1 d .
H10 H 0.7179 0.6060 0.8155 0.039 Uiso 1 1 calc R
C11 C 0.4940(3) 0.7119(4) 0.8553(2) 0.0491(7) Uani 1 1 d .
H11A H 0.4623 0.6372 0.8388 0.074 Uiso 1 1 calc R
H11B H 0.4608 0.8070 0.8014 0.074 Uiso 1 1 calc R
H11C H 0.4454 0.7428 0.9125 0.074 Uiso 1 1 calc R
C12 C 0.7277(4) 0.4745(4) 0.9538(2) 0.0467(7) Uani 1 1 d .
H12A H 0.6923 0.4049 0.9337 0.070 Uiso 1 1 calc R
H12B H 0.6849 0.4964 1.0141 0.070 Uiso 1 1 calc R
H12C H 0.8417 0.4216 0.9634 0.070 Uiso 1 1 calc R
C13 C 1.0598(3) 0.5417(3) 0.81683(18) 0.0368(6) Uani 1 1 d .
H13A H 1.0177 0.5700 0.8760 0.055 Uiso 1 1 calc R
H13B H 1.1639 0.5355 0.8139 0.055 Uiso 1 1 calc R
H13C H 1.0665 0.4381 0.8163 0.055 Uiso 1 1 calc R
C14 C 0.9536(2) 0.6677(3) 0.73068(16) 0.0223(5) Uani 1 1 d .
C15 C 0.9997(2) 0.6436(3) 0.64022(16) 0.0236(5) Uani 1 1 d .
H15 H 1.0914 0.5475 0.6419 0.028 Uiso 1 1 calc R
C16 C 0.9312(2) 0.7393(3) 0.54709(16) 0.0205(4) Uani 1 1 d .
C17 C 1.0216(3) 0.6803(3) 0.46502(17) 0.0308(5) Uani 1 1 d .
H17A H 0.9654 0.7541 0.4036 0.046 Uiso 1 1 calc R
H17B H 1.0327 0.5740 0.4673 0.046 Uiso 1 1 calc R
H17C H 1.1250 0.6747 0.4711 0.046 Uiso 1 1 calc R
C18 C 0.7340(3) 0.9514(3) 0.42792(16) 0.0267(5) Uani 1 1 d .
H18A H 0.6752 0.9002 0.4079 0.032 Uiso 1 1 calc R
H18B H 0.8210 0.9363 0.3870 0.032 Uiso 1 1 calc R
C19 C 0.3720(2) 0.8728(3) 0.58739(15) 0.0226(5) Uani 1 1 d .
C20 C 0.3104(3) 0.7703(3) 0.58102(18) 0.0319(5) Uani 1 1 d .
H20 H 0.2016 0.8113 0.5662 0.038 Uiso 1 1 calc R
C21 C 0.4072(3) 0.6092(3) 0.5962(2) 0.0361(6) Uani 1 1 d .
H21 H 0.3664 0.5377 0.5926 0.043 Uiso 1 1 calc R
C22 C 0.5651(3) 0.5542(3) 0.61670(18) 0.0310(5) Uani 1 1 d .
H22 H 0.6352 0.4441 0.6265 0.037 Uiso 1 1 calc R
C23 C 0.6188(3) 0.6611(3) 0.62261(16) 0.0254(5) Uani 1 1 d .
H23 H 0.7275 0.6221 0.6368 0.031 Uiso 1 1 calc R
C24 C 0.5344(3) 1.1697(3) 0.64898(17) 0.0277(5) Uani 1 1 d .
H24A H 0.6053 1.2181 0.6496 0.033 Uiso 1 1 calc R
H24B H 0.4589 1.2330 0.5914 0.033 Uiso 1 1 calc R
C25 C 0.4437(3) 1.1889(3) 0.73777(19) 0.0403(7) Uani 1 1 d .
H25A H 0.3873 1.3022 0.7367 0.060 Uiso 1 1 calc R
H25B H 0.5164 1.1308 0.7960 0.060 Uiso 1 1 calc R
H25C H 0.3692 1.1459 0.7375 0.060 Uiso 1 1 calc R
N1 N 0.8241(2) 0.7905(2) 0.74284(12) 0.0208(4) Uani 1 1 d .
N2 N 0.79783(19) 0.8728(2) 0.52931(12) 0.0192(4) Uani 1 1 d .
N3 N 0.5253(2) 0.8190(2) 0.60937(13) 0.0209(4) Uani 1 1 d .
Zn1 Zn 0.66041(3) 0.94989(3) 0.632856(17) 0.01901(10) Uani 1 1 d .

loop_
_atom_site_aniso_label
_atom_site_aniso_U_11
_atom_site_aniso_U_22
_atom_site_aniso_U_33
_atom_site_aniso_U_23
_atom_site_aniso_U_13
_atom_site_aniso_U_12
C1 0.0201(10) 0.0237(11) 0.0155(11) -0.0041(9) -0.0021(8) -0.0027(9)
C2 0.0265(11) 0.0291(13) 0.0197(11) -0.0063(10) -0.0019(9) -0.0088(10)
C3 0.0416(14) 0.0401(15) 0.0220(12) -0.0084(11) -0.0003(10) -0.0227(12)
C4 0.0406(15) 0.062(2) 0.0431(17) -0.0142(15) 0.0087(13) -0.0279(15)
C5 0.068(2) 0.0472(18) 0.0358(16) -0.0093(13) 0.0034(14) -0.0341(16)
C6 0.0468(15) 0.0409(15) 0.0232(13) -0.0133(11) 0.0019(11) -0.0188(13)
C7 0.0480(15) 0.0467(16) 0.0200(12) -0.0157(12) 0.0069(11) -0.0161(13)
C8 0.0353(13) 0.0411(15) 0.0215(12) -0.0064(11) 0.0080(10) -0.0143(12)
C9 0.0227(11) 0.0275(12) 0.0199(11) -0.0028(9) -0.0011(9) -0.0064(9)
C10 0.0394(13) 0.0401(15) 0.0221(12) -0.0047(11) 0.0040(10) -0.0226(12)
C11 0.0432(16) 0.071(2) 0.0409(16) -0.0115(15) 0.0043(13) -0.0339(16)
C12 0.0667(19) 0.0409(16) 0.0364(16) -0.0042(13) 0.0039(14) -0.0304(15)
C13 0.0292(12) 0.0357(14) 0.0265(13) -0.0053(11) -0.0028(10) 0.0004(11)
C14 0.0194(10) 0.0226(11) 0.0217(11) -0.0046(9) -0.0015(8) -0.0071(9)
C15 0.0174(10) 0.0226(11) 0.0261(12) -0.0089(9) 0.0019(9) -0.0038(9)
C16 0.0202(10) 0.0237(11) 0.0219(11) -0.0100(9) 0.0045(8) -0.0118(9)
C17 0.0281(12) 0.0329(13) 0.0258(13) -0.0121(11) 0.0057(10) -0.0070(10)
C18 0.0266(11) 0.0291(13) 0.0192(11) -0.0071(10) -0.0001(9) -0.0076(10)
C19 0.0253(11) 0.0288(12) 0.0134(10) -0.0028(9) 0.0023(8) -0.0135(10)
C20 0.0279(12) 0.0372(14) 0.0341(14) -0.0061(11) -0.0006(10) -0.0191(11)
C21 0.0426(14) 0.0353(14) 0.0411(15) -0.0061(12) 0.0004(12) -0.0285(12)
C22 0.0389(13) 0.0217(12) 0.0312(13) -0.0014(10) -0.0021(10) -0.0151(11)
C23 0.0257(11) 0.0249(12) 0.0242(12) -0.0040(10) -0.0004(9) -0.0113(10)
C24 0.0312(12) 0.0204(12) 0.0297(13) -0.0079(10) 0.0028(10) -0.0095(10)
C25 0.0385(14) 0.0386(15) 0.0325(14) -0.0185(12) 0.0035(11) -0.0033(12)
N1 0.0207(9) 0.0239(10) 0.0150(9) -0.0057(7) 0.0005(7) -0.0076(8)
N2 0.0192(8) 0.0226(9) 0.0170(9) -0.0061(7) 0.0021(7) -0.0100(8)
N3 0.0239(9) 0.0223(10) 0.0175(9) -0.0038(7) 0.0023(7) -0.0121(8)
Zn1 0.02025(14) 0.01766(15) 0.01672(15) -0.00495(10) 0.00195(9) -0.00632(11)

loop_
_atom_type_symbol
_atom_type_description
_atom_type_scat_dispersion_real
_atom_type_scat_dispersion_imag
_atom_type_scat_source
C C 0.0033 0.0016 'International Tables Vol C Tables 4.2.6.8 and 6.1.1.4'
H H 0.0000 0.0000 'International Tables Vol C Tables 4.2.6.8 and 6.1.1.4'
N N 0.0061 0.0033 'International Tables Vol C Tables 4.2.6.8 and 6.1.1.4'
Zn Zn 0.2839 1.4301 'International Tables Vol C Tables 4.2.6.8 and 6.1.1.4'

loop_
_geom_angle_atom_site_label_1
_geom_angle_atom_site_label_2
_geom_angle_atom_site_label_3
_geom_angle
_geom_angle_site_symmetry_1
_geom_angle_site_symmetry_3
C9 C1 C2 120.6(2) . .
C9 C1 N1 121.2(2) . .
C2 C1 N1 118.0(2) . .
C6 C2 C1 118.1(2) . .
C6 C2 C3 120.1(2) . .
C1 C2 C3 121.7(2) . .
C2 C3 C4 110.7(2) . .
C2 C3 C5 113.2(2) . .
C4 C3 C5 109.5(2) . .
C2 C3 H3 107.7 . .
C4 C3 H3 107.7 . .
C5 C3 H3 107.7 . .
C3 C4 H4A 109.5 . .
C3 C4 H4B 109.5 . .
H4A C4 H4B 109.5 . .
C3 C4 H4C 109.5 . .
H4A C4 H4C 109.5 . .
H4B C4 H4C 109.5 . .
C3 C5 H5A 109.5 . .
C3 C5 H5B 109.5 . .
H5A C5 H5B 109.5 . .
C3 C5 H5C 109.5 . .
H5A C5 H5C 109.5 . .
H5B C5 H5C 109.5 . .
C7 C6 C2 121.4(3) . .
C7 C6 H6 119.3 . .
C2 C6 H6 119.3 . .
C8 C7 C6 119.8(2) . .
C8 C7 H7 120.1 . .
C6 C7 H7 120.1 . .
C7 C8 C9 121.4(2) . .
C7 C8 H8 119.3 . .
C9 C8 H8 119.3 . .
C8 C9 C1 118.6(2) . .
C8 C9 C10 119.7(2) . .
C1 C9 C10 121.7(2) . .
C9 C10 C11 110.0(2) . .
C9 C10 C12 112.8(2) . .
C11 C10 C12 110.5(2) . .
C9 C10 H10 107.8 . .
C11 C10 H10 107.8 . .
C12 C10 H10 107.8 . .
C10 C11 H11A 109.5 . .
C10 C11 H11B 109.5 . .
H11A C11 H11B 109.5 . .
C10 C11 H11C 109.5 . .
H11A C11 H11C 109.5 . .
H11B C11 H11C 109.5 . .
C10 C12 H12A 109.5 . .
C10 C12 H12B 109.5 . .
H12A C12 H12B 109.5 . .
C10 C12 H12C 109.5 . .
H12A C12 H12C 109.5 . .
H12B C12 H12C 109.5 . .
C14 C13 H13A 109.5 . .
C14 C13 H13B 109.5 . .
H13A C13 H13B 109.5 . .
C14 C13 H13C 109.5 . .
H13A C13 H13C 109.5 . .
H13B C13 H13C 109.5 . .
N1 C14 C15 123.6(2) . .
N1 C14 C13 120.4(2) . .
C15 C14 C13 116.01(19) . .
C14 C15 C16 130.3(2) . .
C14 C15 H15 114.9 . .
C16 C15 H15 114.9 . .
N2 C16 C15 124.10(19) . .
N2 C16 C17 120.47(19) . .
C15 C16 C17 115.43(19) . .
C16 C17 H17A 109.5 . .
C16 C17 H17B 109.5 . .
H17A C17 H17B 109.5 . .
C16 C17 H17C 109.5 . .
H17A C17 H17C 109.5 . .
H17B C17 H17C 109.5 . .
N2 C18 C19 112.06(18) . 2_676
N2 C18 H18A 109.2 . .
C19 C18 H18A 109.2 2_676 .
N2 C18 H18B 109.2 . .
C19 C18 H18B 109.2 2_676 .
H18A C18 H18B 107.9 . .
N3 C19 C20 121.7(2) . .
N3 C19 C18 118.3(2) . 2_676
C20 C19 C18 120.0(2) . 2_676
C21 C20 C19 120.0(2) . .
C21 C20 H20 120.0 . .
C19 C20 H20 120.0 . .
C20 C21 C22 118.4(2) . .
C20 C21 H21 120.8 . .
C22 C21 H21 120.8 . .
C23 C22 C21 118.9(2) . .
C23 C22 H22 120.5 . .
C21 C22 H22 120.5 . .
N3 C23 C22 123.4(2) . .
N3 C23 H23 118.3 . .
C22 C23 H23 118.3 . .
C25 C24 Zn1 118.03(17) . .
C25 C24 H24A 107.8 . .
Zn1 C24 H24A 107.8 . .
C25 C24 H24B 107.8 . .
Zn1 C24 H24B 107.8 . .
H24A C24 H24B 107.1 . .
C24 C25 H25A 109.5 . .
C24 C25 H25B 109.5 . .
H25A C25 H25B 109.5 . .
C24 C25 H25C 109.5 . .
H25A C25 H25C 109.5 . .
H25B C25 H25C 109.5 . .
C14 N1 C1 119.58(18) . .
C14 N1 Zn1 123.24(15) . .
C1 N1 Zn1 117.15(13) . .
C16 N2 C18 117.58(18) . .
C16 N2 Zn1 123.18(14) . .
C18 N2 Zn1 118.24(13) . .
C19 N3 C23 117.52(19) . .
C19 N3 Zn1 130.62(15) . .
C23 N3 Zn1 111.83(14) . .
C24 Zn1 N2 130.62(9) . .
C24 Zn1 N1 116.52(9) . .
N2 Zn1 N1 94.14(7) . .
C24 Zn1 N3 116.20(8) . .
N2 Zn1 N3 90.58(7) . .
N1 Zn1 N3 103.04(7) . .

loop_
_geom_bond_atom_site_label_1
_geom_bond_atom_site_label_2
_geom_bond_distance
_geom_bond_site_symmetry_2
C1 C9 1.402(3) .
C1 C2 1.410(3) .
C1 N1 1.444(3) .
C2 C6 1.399(3) .
C2 C3 1.518(3) .
C3 C4 1.529(4) .
C3 C5 1.535(4) .
C3 H3 1.0000 .
C4 H4A 0.9800 .
C4 H4B 0.9800 .
C4 H4C 0.9800 .
C5 H5A 0.9800 .
C5 H5B 0.9800 .
C5 H5C 0.9800 .
C6 C7 1.377(4) .
C6 H6 0.9500 .
C7 C8 1.373(4) .
C7 H7 0.9500 .
C8 C9 1.396(3) .
C8 H8 0.9500 .
C9 C10 1.519(4) .
C10 C11 1.531(4) .
C10 C12 1.533(4) .
C10 H10 1.0000 .
C11 H11A 0.9800 .
C11 H11B 0.9800 .
C11 H11C 0.9800 .
C12 H12A 0.9800 .
C12 H12B 0.9800 .
C12 H12C 0.9800 .
C13 C14 1.515(3) .
C13 H13A 0.9800 .
C13 H13B 0.9800 .
C13 H13C 0.9800 .
C14 N1 1.328(3) .
C14 C15 1.404(3) .
C15 C16 1.412(3) .
C15 H15 0.9500 .
C16 N2 1.327(3) .
C16 C17 1.519(3) .
C17 H17A 0.9800 .
C17 H17B 0.9800 .
C17 H17C 0.9800 .
C18 N2 1.477(3) .
C18 C19 1.507(3) 2_676
C18 H18A 0.9900 .
C18 H18B 0.9900 .
C19 N3 1.346(3) .
C19 C20 1.388(3) .
C19 C18 1.507(3) 2_676
C20 C21 1.378(4) .
C20 H20 0.9500 .
C21 C22 1.382(4) .
C21 H21 0.9500 .
C22 C23 1.371(3) .
C22 H22 0.9500 .
C23 N3 1.350(3) .
C23 H23 0.9500 .
C24 C25 1.532(3) .
C24 Zn1 1.994(2) .
C24 H24A 0.9900 .
C24 H24B 0.9900 .
C25 H25A 0.9800 .
C25 H25B 0.9800 .
C25 H25C 0.9800 .
N1 Zn1 2.0379(17) .
N2 Zn1 2.0208(17) .
N3 Zn1 2.2672(18) .
